data_4037566
loop_
_publ_author_name
'Chen, Zhengwang'
'Liang, Pei'
'Ma, Xiaoyue'
'Luo, Haiqing'
'Xu, Guohai'
'Liu, Tanggao'
'Wen, Xiaowei'
'Zheng, Jing'
'Ye, Hui'

_publ_section_title
;
 Catalyst-Free Annulation of 2-Pyridylacetates and Ynals with Molecular
 Oxygen: An Access to 3-Acylated Indolizines.
;
_journal_issue 3
_journal_name_full 'The Journal of organic chemistry'
_journal_page_first 1630
_journal_page_last 1639
_journal_paper_doi 10.1021/acs.joc.8b02883
_journal_volume 84
_journal_year 2019
_chemical_formula_moiety 'C20 H17 N O4'
_chemical_formula_sum 'C20 H17 N O4'
_chemical_formula_weight 335.35
_space_group_crystal_system monoclinic
_space_group_IT_number 14
_space_group_name_Hall '-P 2yn'
_space_group_name_H-M_alt 'P 1 21/n 1'
_atom_sites_solution_hydrogens geom
_atom_sites_solution_primary dual
_audit_creation_date 2018-10-19
_audit_creation_method
;
Olex2 1.2
(compiled 2018.05.29 svn.r3508 for OlexSys, GUI svn.r5506)
;
_cell_angle_alpha 90
_cell_angle_beta 90.148(8)
_cell_angle_gamma 90
_cell_formula_units_Z 4
_cell_length_a 7.5751(6)
_cell_length_b 15.3923(12)
_cell_length_c 14.2928(13)
_cell_measurement_reflns_used 13541
_cell_measurement_temperature 296(2)
_cell_measurement_theta_max 26.372
_cell_measurement_theta_min 3.774
_cell_volume 1666.5(2)
_computing_molecular_graphics 'Olex2 (Dolomanov et al., 2009)'
_computing_publication_material 'Olex2 (Dolomanov et al., 2009)'
_computing_structure_refinement 'ShelXL (Sheldrick, 2015)'
_computing_structure_solution 'ShelXT (Sheldrick, 2015)'
_diffrn_ambient_temperature 296.15
_diffrn_measured_fraction_theta_full 0.997
_diffrn_measured_fraction_theta_max 0.997
_diffrn_measurement_device_type 'Bruker APEX-II CCD'
_diffrn_measurement_method '\f and \w scans'
_diffrn_radiation_type MoK\a
_diffrn_radiation_wavelength 0.71073
_diffrn_reflns_av_R_equivalents 0.0293
_diffrn_reflns_av_unetI/netI 0.0275
_diffrn_reflns_Laue_measured_fraction_full 0.997
_diffrn_reflns_Laue_measured_fraction_max 0.997
_diffrn_reflns_limit_h_max 9
_diffrn_reflns_limit_h_min -9
_diffrn_reflns_limit_k_max 19
_diffrn_reflns_limit_k_min -19
_diffrn_reflns_limit_l_max 17
_diffrn_reflns_limit_l_min -17
_diffrn_reflns_number 13541
_diffrn_reflns_point_group_measured_fraction_full 0.997
_diffrn_reflns_point_group_measured_fraction_max 0.997
_diffrn_reflns_theta_full 25.242
_diffrn_reflns_theta_max 26.372
_diffrn_reflns_theta_min 3.774
_diffrn_standards_number 0
_exptl_absorpt_coefficient_mu 0.094
_exptl_absorpt_correction_type none
_exptl_crystal_colour yellow
_exptl_crystal_density_diffrn 1.337
_exptl_crystal_description needle
_exptl_crystal_F_000 704
_exptl_crystal_size_max 0.22
_exptl_crystal_size_mid 0.2
_exptl_crystal_size_min 0.18
_refine_diff_density_max 0.172
_refine_diff_density_min -0.245
_refine_diff_density_rms 0.069
_refine_ls_extinction_method none
_refine_ls_goodness_of_fit_ref 1.046
_refine_ls_hydrogen_treatment constr
_refine_ls_matrix_type full
_refine_ls_number_parameters 228
_refine_ls_number_reflns 3407
_refine_ls_number_restraints 0
_refine_ls_restrained_S_all 1.046
_refine_ls_R_factor_all 0.0733
_refine_ls_R_factor_gt 0.0549
_refine_ls_shift/su_max 0.000
_refine_ls_shift/su_mean 0.000
_refine_ls_structure_factor_coef Fsqd
_refine_ls_weighting_details 'w=1/[\s^2^(Fo^2^)+(0.0593P)^2^+0.3630P] where P=(Fo^2^+2Fc^2^)/3'
_refine_ls_weighting_scheme calc
_refine_ls_wR_factor_gt 0.1247
_refine_ls_wR_factor_ref 0.1368
_reflns_Friedel_coverage 0.000
_reflns_number_gt 2573
_reflns_number_total 3407
_reflns_threshold_expression 'I > 2\s(I)'
_cod_data_source_file jo8b02883_si_002.cif
_cod_data_source_block aa
_cod_database_code 4037566
_shelx_shelxl_version_number 2016/6
_shelx_space_group_comment
;
The symmetry employed for this shelxl refinement is uniquely defined
by the following loop, which should always be used as a source of
symmetry information in preference to the above space-group names.
They are only intended as comments.
;
_shelx_estimated_absorpt_t_max 0.983
_shelx_estimated_absorpt_t_min 0.980
_olex2_refinement_description
;
1. Fixed Uiso
 At 1.2 times of:
  All C(H) groups, All C(H,H) groups
 At 1.5 times of:
  All C(H,H,H) groups
2.a Secondary CH2 refined with riding coordinates:
 C8(H8A,H8B)
2.b Aromatic/amide H refined with riding coordinates:
 C10(H10), C14(H14), C15(H15), C1(H1), C17(H17), C18(H18), C4(H4), C2(H2),
 C3(H3)
2.c Idealised Me refined as rotating group:
 C20(H20A,H20B,H20C), C9(H9A,H9B,H9C)
;
_olex2_submission_special_instructions 'No special instructions were received'

loop_
_space_group_symop_operation_xyz
'x, y, z'
'-x+1/2, y+1/2, -z+1/2'
'-x, -y, -z'
'x-1/2, -y-1/2, z-1/2'

loop_
_atom_site_label
_atom_site_type_symbol
_atom_site_fract_x
_atom_site_fract_y
_atom_site_fract_z
_atom_site_U_iso_or_equiv
_atom_site_adp_type
_atom_site_occupancy
_atom_site_site_symmetry_order
_atom_site_calc_flag
_atom_site_refinement_flags_posn
O2 O 0.70161(18) 0.54890(8) 0.58965(10) 0.0632(4) Uani 1 1 d .
N1 N 0.33074(18) 0.34366(10) 0.70119(9) 0.0459(4) Uani 1 1 d .
O1 O 0.4475(2) 0.61009(9) 0.63461(11) 0.0744(4) Uani 1 1 d .
O3 O 0.4621(2) 0.16795(10) 0.71796(12) 0.0832(5) Uani 1 1 d .
C13 C 0.6960(2) 0.19287(11) 0.61327(12) 0.0457(4) Uani 1 1 d .
C11 C 0.4893(2) 0.31116(11) 0.66404(11) 0.0445(4) Uani 1 1 d .
C6 C 0.4882(2) 0.45751(11) 0.64853(12) 0.0475(4) Uani 1 1 d .
C10 C 0.5834(2) 0.38209(11) 0.63256(12) 0.0463(4) Uani 1 1 d .
H10 H 0.694131 0.379649 0.604782 0.056 Uiso 1 1 calc R
C14 C 0.7160(2) 0.21299(12) 0.51933(13) 0.0514(5) Uani 1 1 d .
H14 H 0.631646 0.246828 0.489118 0.062 Uiso 1 1 calc R
O4 O 1.1565(3) 0.12662(15) 0.37708(14) 0.1162(8) Uani 1 1 d .
C16 C 0.9898(2) 0.13444(11) 0.51476(13) 0.0499(4) Uani 1 1 d .
C5 C 0.3289(2) 0.43347(12) 0.69145(12) 0.0482(4) Uani 1 1 d .
C12 C 0.5394(2) 0.22113(12) 0.66910(13) 0.0508(5) Uani 1 1 d .
C15 C 0.8602(2) 0.18311(12) 0.47061(13) 0.0537(5) Uani 1 1 d .
H15 H 0.870843 0.195750 0.407240 0.064 Uiso 1 1 calc R
C7 C 0.5380(3) 0.54643(12) 0.62490(13) 0.0538(5) Uani 1 1 d .
C1 C 0.1900(2) 0.29945(14) 0.73850(12) 0.0555(5) Uani 1 1 d .
H1 H 0.193368 0.239299 0.744394 0.067 Uiso 1 1 calc R
C17 C 0.9685(3) 0.11345(13) 0.60814(14) 0.0595(5) Uani 1 1 d .
H17 H 1.053904 0.080471 0.638615 0.071 Uiso 1 1 calc R
C18 C 0.8213(3) 0.14108(13) 0.65638(14) 0.0588(5) Uani 1 1 d .
H18 H 0.806223 0.124726 0.718487 0.071 Uiso 1 1 calc R
C4 C 0.1798(3) 0.47923(15) 0.72201(14) 0.0611(5) Uani 1 1 d .
H4 H 0.176188 0.539472 0.717349 0.073 Uiso 1 1 calc R
C19 C 1.1484(3) 0.10862(14) 0.45928(16) 0.0647(6) Uani 1 1 d .
C2 C 0.0467(3) 0.34466(16) 0.76651(14) 0.0673(6) Uani 1 1 d .
H2 H -0.049482 0.315249 0.791521 0.081 Uiso 1 1 calc R
C8 C 0.7655(3) 0.63251(13) 0.55802(16) 0.0690(6) Uani 1 1 d .
H8A H 0.779266 0.671756 0.610626 0.083 Uiso 1 1 calc R
H8B H 0.682743 0.658052 0.514018 0.083 Uiso 1 1 calc R
C3 C 0.0412(3) 0.43536(17) 0.75831(15) 0.0716(6) Uani 1 1 d .
H3 H -0.058292 0.465581 0.777957 0.086 Uiso 1 1 calc R
C20 C 1.2957(3) 0.06059(17) 0.50556(18) 0.0807(7) Uani 1 1 d .
H20A H 1.252670 0.006196 0.529150 0.121 Uiso 1 1 calc GR
H20B H 1.341559 0.094662 0.556370 0.121 Uiso 1 1 calc GR
H20C H 1.387779 0.050006 0.460948 0.121 Uiso 1 1 calc GR
C9 C 0.9381(3) 0.61735(16) 0.51224(19) 0.0849(8) Uani 1 1 d .
H9A H 0.927132 0.570714 0.468003 0.127 Uiso 1 1 calc GR
H9B H 1.024555 0.602311 0.558725 0.127 Uiso 1 1 calc GR
H9C H 0.974469 0.669207 0.480327 0.127 Uiso 1 1 calc GR

loop_
_atom_site_aniso_label
_atom_site_aniso_U_11
_atom_site_aniso_U_22
_atom_site_aniso_U_33
_atom_site_aniso_U_23
_atom_site_aniso_U_13
_atom_site_aniso_U_12
O2 0.0651(8) 0.0402(7) 0.0842(10) 0.0087(6) 0.0085(7) -0.0065(6)
N1 0.0430(8) 0.0490(9) 0.0458(8) -0.0056(6) 0.0052(6) -0.0029(6)
O1 0.0862(11) 0.0444(8) 0.0925(11) -0.0037(7) 0.0085(8) 0.0103(7)
O3 0.0820(10) 0.0521(9) 0.1157(13) 0.0238(8) 0.0421(9) 0.0000(8)
C13 0.0464(9) 0.0330(9) 0.0577(10) -0.0009(7) 0.0035(8) -0.0035(7)
C11 0.0402(9) 0.0447(10) 0.0487(9) -0.0020(7) 0.0074(7) -0.0016(7)
C6 0.0513(10) 0.0407(10) 0.0504(10) -0.0034(7) 0.0001(8) -0.0008(8)
C10 0.0422(9) 0.0438(10) 0.0529(10) 0.0005(8) 0.0047(7) -0.0035(8)
C14 0.0480(10) 0.0478(11) 0.0585(11) 0.0052(8) -0.0014(8) 0.0049(8)
O4 0.0930(13) 0.169(2) 0.0870(13) 0.0255(13) 0.0346(10) 0.0546(13)
C16 0.0451(10) 0.0420(10) 0.0626(12) -0.0044(8) -0.0001(8) -0.0004(8)
C5 0.0499(10) 0.0482(10) 0.0464(10) -0.0089(8) 0.0004(8) 0.0019(8)
C12 0.0502(10) 0.0426(10) 0.0596(11) 0.0037(8) 0.0065(8) -0.0063(8)
C15 0.0525(10) 0.0566(12) 0.0522(10) 0.0014(9) 0.0029(8) 0.0030(9)
C7 0.0629(12) 0.0428(10) 0.0556(11) -0.0045(8) -0.0049(9) -0.0006(9)
C1 0.0484(10) 0.0625(12) 0.0555(11) -0.0042(9) 0.0096(8) -0.0117(9)
C17 0.0572(12) 0.0572(12) 0.0641(12) 0.0040(9) -0.0065(9) 0.0137(9)
C18 0.0638(12) 0.0583(12) 0.0543(11) 0.0074(9) 0.0023(9) 0.0093(10)
C4 0.0615(12) 0.0622(13) 0.0596(12) -0.0138(9) 0.0045(9) 0.0118(10)
C19 0.0538(12) 0.0631(13) 0.0771(15) -0.0049(11) 0.0094(10) 0.0058(10)
C2 0.0497(11) 0.0859(17) 0.0663(13) -0.0080(11) 0.0154(9) -0.0059(11)
C8 0.0886(16) 0.0425(11) 0.0760(14) 0.0079(10) 0.0009(12) -0.0147(11)
C3 0.0551(12) 0.0890(17) 0.0708(14) -0.0163(12) 0.0144(10) 0.0126(12)
C20 0.0494(12) 0.0853(17) 0.1074(19) -0.0128(14) -0.0009(11) 0.0129(11)
C9 0.0844(17) 0.0717(16) 0.0987(18) 0.0162(13) 0.0021(14) -0.0246(13)

loop_
_atom_type_symbol
_atom_type_description
_atom_type_scat_dispersion_real
_atom_type_scat_dispersion_imag
_atom_type_scat_source
C C 0.0033 0.0016 'International Tables Vol C Tables 4.2.6.8 and 6.1.1.4'
H H 0.0000 0.0000 'International Tables Vol C Tables 4.2.6.8 and 6.1.1.4'
N N 0.0061 0.0033 'International Tables Vol C Tables 4.2.6.8 and 6.1.1.4'
O O 0.0106 0.0060 'International Tables Vol C Tables 4.2.6.8 and 6.1.1.4'

loop_
_geom_angle_atom_site_label_1
_geom_angle_atom_site_label_2
_geom_angle_atom_site_label_3
_geom_angle
C7 O2 C8 116.93(16)
C5 N1 C11 108.94(13)
C1 N1 C11 129.39(16)
C1 N1 C5 121.61(15)
C14 C13 C12 122.72(16)
C18 C13 C14 118.89(16)
C18 C13 C12 118.31(16)
N1 C11 C12 123.31(15)
C10 C11 N1 106.49(15)
C10 C11 C12 129.95(15)
C10 C6 C5 107.41(15)
C10 C6 C7 127.74(17)
C5 C6 C7 124.84(17)
C11 C10 C6 109.85(15)
C11 C10 H10 125.1
C6 C10 H10 125.1
C13 C14 H14 119.9
C15 C14 C13 120.30(17)
C15 C14 H14 119.9
C15 C16 C19 118.13(18)
C17 C16 C15 118.76(17)
C17 C16 C19 123.10(18)
N1 C5 C6 107.30(14)
N1 C5 C4 118.48(16)
C4 C5 C6 134.21(18)
O3 C12 C13 119.34(16)
O3 C12 C11 123.08(16)
C11 C12 C13 117.57(14)
C14 C15 C16 120.84(17)
C14 C15 H15 119.6
C16 C15 H15 119.6
O2 C7 C6 110.73(16)
O1 C7 O2 123.22(18)
O1 C7 C6 126.05(19)
N1 C1 H1 120.5
C2 C1 N1 119.00(19)
C2 C1 H1 120.5
C16 C17 H17 119.8
C18 C17 C16 120.47(18)
C18 C17 H17 119.8
C13 C18 H18 119.7
C17 C18 C13 120.64(18)
C17 C18 H18 119.7
C5 C4 H4 120.2
C3 C4 C5 119.7(2)
C3 C4 H4 120.2
O4 C19 C16 119.8(2)
O4 C19 C20 120.3(2)
C20 C19 C16 119.9(2)
C1 C2 H2 119.6
C1 C2 C3 120.78(19)
C3 C2 H2 119.6
O2 C8 H8A 110.3
O2 C8 H8B 110.3
O2 C8 C9 107.09(17)
H8A C8 H8B 108.6
C9 C8 H8A 110.3
C9 C8 H8B 110.3
C4 C3 C2 120.44(19)
C4 C3 H3 119.8
C2 C3 H3 119.8
C19 C20 H20A 109.5
C19 C20 H20B 109.5
C19 C20 H20C 109.5
H20A C20 H20B 109.5
H20A C20 H20C 109.5
H20B C20 H20C 109.5
C8 C9 H9A 109.5
C8 C9 H9B 109.5
C8 C9 H9C 109.5
H9A C9 H9B 109.5
H9A C9 H9C 109.5
H9B C9 H9C 109.5

loop_
_geom_bond_atom_site_label_1
_geom_bond_atom_site_label_2
_geom_bond_distance
O2 C7 1.339(2)
O2 C8 1.448(2)
N1 C11 1.406(2)
N1 C5 1.389(2)
N1 C1 1.373(2)
O1 C7 1.204(2)
O3 C12 1.226(2)
C13 C14 1.387(2)
C13 C12 1.496(2)
C13 C18 1.383(3)
C11 C10 1.380(2)
C11 C12 1.438(2)
C6 C10 1.386(2)
C6 C5 1.405(2)
C6 C7 1.460(3)
C10 H10 0.9300
C14 H14 0.9300
C14 C15 1.376(2)
O4 C19 1.209(3)
C16 C15 1.386(3)
C16 C17 1.383(3)
C16 C19 1.495(3)
C5 C4 1.402(3)
C15 H15 0.9300
C1 H1 0.9300
C1 C2 1.351(3)
C17 H17 0.9300
C17 C18 1.379(3)
C18 H18 0.9300
C4 H4 0.9300
C4 C3 1.353(3)
C19 C20 1.492(3)
C2 H2 0.9300
C2 C3 1.402(3)
C8 H8A 0.9700
C8 H8B 0.9700
C8 C9 1.482(3)
C3 H3 0.9300
C20 H20A 0.9600
C20 H20B 0.9600
C20 H20C 0.9600
C9 H9A 0.9600
C9 H9B 0.9600
C9 H9C 0.9600

loop_
_geom_torsion_atom_site_label_1
_geom_torsion_atom_site_label_2
_geom_torsion_atom_site_label_3
_geom_torsion_atom_site_label_4
_geom_torsion
N1 C11 C10 C6 -0.3(2)
N1 C11 C12 O3 -11.3(3)
N1 C11 C12 C13 170.08(15)
N1 C5 C4 C3 -1.2(3)
N1 C1 C2 C3 -0.4(3)
C13 C14 C15 C16 -1.6(3)
C11 N1 C5 C6 -0.47(19)
C11 N1 C5 C4 178.43(15)
C11 N1 C1 C2 -177.09(17)
C6 C5 C4 C3 177.3(2)
C10 C11 C12 O3 162.2(2)
C10 C11 C12 C13 -16.4(3)
C10 C6 C5 N1 0.3(2)
C10 C6 C5 C4 -178.4(2)
C10 C6 C7 O2 -4.6(3)
C10 C6 C7 O1 175.18(19)
C14 C13 C12 O3 131.9(2)
C14 C13 C12 C11 -49.5(2)
C14 C13 C18 C17 3.2(3)
C16 C17 C18 C13 -2.4(3)
C5 N1 C11 C10 0.47(18)
C5 N1 C11 C12 175.29(16)
C5 N1 C1 C2 -0.1(3)
C5 C6 C10 C11 0.0(2)
C5 C6 C7 O2 176.45(16)
C5 C6 C7 O1 -3.8(3)
C5 C4 C3 C2 0.7(3)
C12 C13 C14 C15 -178.05(17)
C12 C13 C18 C17 -179.80(18)
C12 C11 C10 C6 -174.63(18)
C15 C16 C17 C18 -0.5(3)
C15 C16 C19 O4 -3.6(3)
C15 C16 C19 C20 176.50(19)
C7 O2 C8 C9 -173.44(18)
C7 C6 C10 C11 -179.10(17)
C7 C6 C5 N1 179.42(16)
C7 C6 C5 C4 0.8(3)
C1 N1 C11 C10 177.72(17)
C1 N1 C11 C12 -7.5(3)
C1 N1 C5 C6 -177.98(15)
C1 N1 C5 C4 0.9(2)
C1 C2 C3 C4 0.1(3)
C17 C16 C15 C14 2.5(3)
C17 C16 C19 O4 177.7(2)
C17 C16 C19 C20 -2.2(3)
C18 C13 C14 C15 -1.2(3)
C18 C13 C12 O3 -45.0(3)
C18 C13 C12 C11 133.66(19)
C19 C16 C15 C14 -176.32(18)
C19 C16 C17 C18 178.27(19)
C8 O2 C7 O1 -3.2(3)
C8 O2 C7 C6 176.62(16)
